data_4004052
loop_
_publ_author_name
'Pei, Shao-Min'
'Liu, Bin-Wen'
'Jiang, Xiao-Ming'
'Zou, Ya-Qian'
'Chen, Wen-Fa'
'Yan, Qiu-Nan'
'Guo, Guo-Cong'

_publ_section_title
;
 Superior Infrared Nonlinear Optical Performance Achieved by Synergetic
 Functional Motif and Vacancy Site Modulations
;
_journal_issue 22
_journal_name_full 'Chemistry of Materials'
_journal_page_first 8831
_journal_page_last 8837
_journal_paper_doi 10.1021/acs.chemmater.1c03046
_journal_volume 33
_journal_year 2021
_chemical_formula_moiety 'Cd Cl Ga9 K4 S16'
_chemical_formula_sum 'Cd Cl Ga9 K4 S16'
_chemical_formula_weight 1444.69
_chemical_melting_point ?
_chemical_name_common K4CdGa9S16Cl
_space_group_crystal_system triclinic
_space_group_IT_number 1
_space_group_name_Hall 'P 1'
_space_group_name_H-M_alt 'P 1'
_audit_creation_method SHELXL-2013
_cell_angle_alpha 68.215(2)
_cell_angle_beta 74.887(2)
_cell_angle_gamma 84.956(2)
_cell_formula_units_Z 1
_cell_length_a 8.4328(2)
_cell_length_b 9.8807(2)
_cell_length_c 9.9005(2)
_cell_measurement_reflns_used 12300
_cell_measurement_temperature 293(2)
_cell_measurement_theta_max 1.910
_cell_measurement_theta_min 0.511
_cell_volume 739.49(3)
_computing_cell_refinement 'CrysAlisPro 1.171.40.59a (Rigaku OD, 2019)'
_computing_data_collection 'CrysAlisPro 1.171.40.59a (Rigaku OD, 2019)'
_computing_data_reduction 'CrysAlisPro 1.171.40.59a (Rigaku OD, 2019)'
_computing_publication_material 'SHELXL-2013 (Sheldrick, 2013)'
_computing_structure_refinement 'SHELXL-2013 (Sheldrick, 2013)'
_computing_structure_solution 'SHELXL-2013 (Sheldrick, 2013)'
_diffrn_ambient_temperature 293(2)
_diffrn_detector_area_resol_mean 10.0000
_diffrn_measured_fraction_theta_full 0.999
_diffrn_measured_fraction_theta_max 1.000
_diffrn_measurement_device_type 'ROD, Synergy Custom DW system, HyPix'
_diffrn_measurement_method CCD_Profile_fitting
_diffrn_radiation_type MoK\a
_diffrn_radiation_wavelength 0.71073
_diffrn_reflns_av_R_equivalents 0.0705
_diffrn_reflns_av_unetI/netI 0.0612
_diffrn_reflns_Laue_measured_fraction_full 0.999
_diffrn_reflns_Laue_measured_fraction_max 1.000
_diffrn_reflns_limit_h_max 10
_diffrn_reflns_limit_h_min -10
_diffrn_reflns_limit_k_max 11
_diffrn_reflns_limit_k_min -11
_diffrn_reflns_limit_l_max 11
_diffrn_reflns_limit_l_min -11
_diffrn_reflns_number 13675
_diffrn_reflns_point_group_measured_fraction_full 0.999
_diffrn_reflns_point_group_measured_fraction_max 1.000
_diffrn_reflns_theta_full 25.242
_diffrn_reflns_theta_max 25.490
_diffrn_reflns_theta_min 2.220
_exptl_absorpt_coefficient_mu 10.544
_exptl_absorpt_correction_T_max 1.00000
_exptl_absorpt_correction_T_min 0.78666
_exptl_absorpt_correction_type multi-scan
_exptl_crystal_colour colorless
_exptl_crystal_density_diffrn 3.244
_exptl_crystal_density_meas ?
_exptl_crystal_description bulk
_exptl_crystal_F_000 676
_exptl_crystal_size_max 0.127
_exptl_crystal_size_mid 0.110
_exptl_crystal_size_min 0.098
_refine_diff_density_max 0.828
_refine_diff_density_min -1.560
_refine_diff_density_rms 0.277
_refine_ls_abs_structure_details
;
 Refined as an inversion twin.
;
_refine_ls_abs_structure_Flack 0.027(13)
_refine_ls_extinction_method SHELXL
_refine_ls_goodness_of_fit_ref 1.017
_refine_ls_hydrogen_treatment undef
_refine_ls_matrix_type full
_refine_ls_number_parameters 281
_refine_ls_number_reflns 5358
_refine_ls_number_restraints 3
_refine_ls_restrained_S_all 1.016
_refine_ls_R_factor_all 0.0410
_refine_ls_R_factor_gt 0.0388
_refine_ls_shift/su_max 0.000
_refine_ls_shift/su_mean 0.000
_refine_ls_structure_factor_coef Fsqd
_refine_ls_weighting_details
;
 w=1/[\s^2^(Fo^2^)+(0.0377P)^2^]
 where P=(Fo^2^+2Fc^2^)/3
;
_refine_ls_weighting_scheme calc
_refine_ls_wR_factor_gt 0.0817
_refine_ls_wR_factor_ref 0.0826
_reflns_Friedel_coverage 1.000
_reflns_Friedel_fraction_full 0.999
_reflns_Friedel_fraction_max 1.000
_reflns_number_gt 4996
_reflns_number_total 5358
_reflns_threshold_expression 'I > 2\s(I)'
_cod_data_source_file cm1c03046_si_002.cif
_cod_data_source_block K4CdGa9S16Cl
_cod_depositor_comments
;
The following automatic conversions were performed:

data item '_chemical_melting_point' value 'not measured' was changed
to '?' -- the value is undefined or not given.

data item '_exptl_crystal_density_meas' value 'not measured' was
changed to '?' -- the value is perceived as not measured.

Automatic conversion script
Id: cif_fix_values 7556 2019-12-06 15:28:31Z antanas 
;
_cod_database_code 4004052
_shelx_space_group_comment
;
The symmetry employed for this shelxl refinement is uniquely defined
by the following loop, which should always be used as a source of
symmetry information in preference to the above space-group names.
They are only intended as comments.
;
_shelxl_version_number 2013-2

loop_
_space_group_symop_operation_xyz
'x, y, z'

loop_
_atom_site_label
_atom_site_type_symbol
_atom_site_fract_x
_atom_site_fract_y
_atom_site_fract_z
_atom_site_U_iso_or_equiv
_atom_site_adp_type
_atom_site_occupancy
_atom_site_site_symmetry_order
_atom_site_calc_flag
_atom_site_refinement_flags_posn
_atom_site_refinement_flags_adp
_atom_site_refinement_flags_occupancy
_atom_site_disorder_assembly
_atom_site_disorder_group
K1 K 0.8639(4) 0.8640(3) 0.5982(3) 0.0328(7) Uani 1 1 d . . . . .
K2 K 0.0001(4) 0.0005(3) -0.0005(3) 0.0334(7) Uani 1 1 d . . . . .
K3 K 0.2122(4) 0.5687(3) 0.9067(4) 0.0421(8) Uani 1 1 d . . . . .
K4 K 0.6293(4) 0.6437(3) 0.0721(4) 0.0387(8) Uani 1 1 d . . . . .
Cd1 Cd 0.71591(11) 0.30109(9) 0.45210(10) 0.0171(2) Uani 1 1 d . . . . .
Ga1 Ga 0.01487(16) 0.60328(14) 0.35706(14) 0.0111(3) Uani 1 1 d . . . . .
Ga2 Ga 0.59932(17) 0.20485(14) 0.14859(15) 0.0119(3) Uani 1 1 d . . . . .
Ga3 Ga 0.17789(17) 0.24825(15) 0.30669(16) 0.0124(3) Uani 1 1 d . . . . .
Ga4 Ga 0.41605(16) 0.00140(14) 0.56241(15) 0.0113(3) Uani 1 1 d . . . . .
Ga5 Ga 0.26205(15) 0.34669(13) 0.61554(15) 0.0120(3) Uani 1 1 d . . . . .
Ga6 Ga 0.29642(16) 0.90280(13) 0.26997(13) 0.0109(3) Uani 1 1 d . . . . .
Ga7 Ga 0.57377(15) 0.64510(13) 0.51147(15) 0.0115(3) Uani 1 1 d . . . . .
Ga8 Ga 0.79194(16) 0.39518(12) 0.77025(13) 0.0115(3) Uani 1 1 d . . . . .
Ga9 Ga 0.49359(16) 0.10580(14) 0.85262(15) 0.0117(3) Uani 1 1 d . . . . .
S1 S 0.2392(4) 0.7295(3) 0.1941(3) 0.0137(6) Uani 1 1 d . . . . .
S2 S 0.4816(3) 0.4775(3) 0.4384(3) 0.0134(6) Uani 1 1 d . . . . .
S3 S 0.0417(4) 0.5069(3) 0.6054(3) 0.0114(6) Uani 1 1 d . . . . .
S4 S 0.5404(3) 0.0054(3) 0.0949(3) 0.0113(6) Uani 1 1 d . . . . .
S5 S 0.4601(4) 0.9118(3) 0.7928(3) 0.0172(7) Uani 1 1 d . . . . .
S6 S 0.6505(4) 0.0956(3) 0.3846(3) 0.0129(6) Uani 1 1 d . . . . .
S7 S 0.3483(4) 0.8059(3) 0.5103(3) 0.0111(6) Uani 1 1 d . . . . .
S8 S 0.4010(4) 0.3686(3) 0.1458(3) 0.0170(6) Uani 1 1 d . . . . .
S9 S 0.1937(4) 0.1564(3) 0.5571(3) 0.0126(6) Uani 1 1 d . . . . .
S10 S 0.9771(3) 0.4223(3) 0.2750(3) 0.0138(6) Uani 1 1 d . . . . .
S11 S 0.2811(4) 0.2589(3) 0.8522(3) 0.0165(6) Uani 1 1 d . . . . .
S12 S 0.7528(4) 0.1956(3) 0.7164(3) 0.0136(6) Uani 1 1 d . . . . .
S13 S 0.7973(4) 0.7510(3) 0.3327(3) 0.0167(6) Uani 1 1 d . . . . .
S14 S 0.8375(4) 0.3154(3) 0.0004(3) 0.0150(6) Uani 1 1 d . . . . .
S15 S 0.0871(4) 0.0566(3) 0.2785(3) 0.0162(6) Uani 1 1 d . . . . .
S16 S 0.6062(4) 0.5746(3) 0.7451(3) 0.0161(6) Uani 1 1 d . . . . .
Cl1 Cl 0.9475(4) 0.7791(3) 0.8839(4) 0.0281(6) Uani 1 1 d . . . . .

loop_
_atom_site_aniso_label
_atom_site_aniso_U_11
_atom_site_aniso_U_22
_atom_site_aniso_U_33
_atom_site_aniso_U_23
_atom_site_aniso_U_13
_atom_site_aniso_U_12
K1 0.0332(17) 0.0371(16) 0.0244(15) -0.0049(12) -0.0089(13) -0.0029(13)
K2 0.0413(18) 0.0240(14) 0.0407(17) -0.0129(12) -0.0178(14) -0.0011(12)
K3 0.0382(19) 0.0476(18) 0.0341(17) -0.0116(14) -0.0097(15) 0.0213(15)
K4 0.0356(18) 0.0369(17) 0.0385(18) -0.0128(14) 0.0015(15) -0.0106(14)
Cd1 0.0163(5) 0.0168(4) 0.0196(5) -0.0088(4) -0.0031(4) -0.0011(4)
Ga1 0.0111(6) 0.0099(6) 0.0124(6) -0.0047(5) -0.0021(5) 0.0003(5)
Ga2 0.0120(7) 0.0136(6) 0.0101(6) -0.0051(5) -0.0009(5) -0.0005(5)
Ga3 0.0124(7) 0.0113(6) 0.0143(6) -0.0066(5) -0.0026(6) 0.0019(5)
Ga4 0.0136(7) 0.0108(5) 0.0110(6) -0.0051(5) -0.0037(5) 0.0006(5)
Ga5 0.0109(7) 0.0126(6) 0.0138(7) -0.0060(5) -0.0037(5) 0.0021(5)
Ga6 0.0117(7) 0.0101(6) 0.0124(7) -0.0051(5) -0.0042(5) 0.0008(5)
Ga7 0.0106(7) 0.0109(6) 0.0135(6) -0.0053(5) -0.0028(5) 0.0018(5)
Ga8 0.0118(7) 0.0118(6) 0.0111(6) -0.0040(5) -0.0036(5) 0.0011(5)
Ga9 0.0123(6) 0.0124(6) 0.0117(6) -0.0055(5) -0.0040(5) 0.0006(5)
S1 0.0130(15) 0.0146(13) 0.0146(14) -0.0094(11) 0.0018(11) -0.0033(11)
S2 0.0130(15) 0.0138(13) 0.0135(14) -0.0062(11) -0.0015(11) -0.0005(11)
S3 0.0106(14) 0.0118(13) 0.0101(14) -0.0033(10) -0.0013(11) 0.0014(11)
S4 0.0115(14) 0.0130(13) 0.0104(13) -0.0054(11) -0.0021(11) -0.0011(11)
S5 0.0279(17) 0.0137(14) 0.0137(14) -0.0060(11) -0.0099(12) -0.0003(12)
S6 0.0144(15) 0.0137(13) 0.0110(13) -0.0045(10) -0.0038(11) -0.0002(11)
S7 0.0131(15) 0.0107(12) 0.0115(13) -0.0061(10) -0.0041(11) 0.0027(11)
S8 0.0160(16) 0.0134(13) 0.0177(15) -0.0034(11) -0.0015(12) 0.0009(11)
S9 0.0135(14) 0.0132(13) 0.0125(14) -0.0066(11) -0.0033(11) 0.0017(11)
S10 0.0145(15) 0.0114(12) 0.0186(15) -0.0081(11) -0.0061(12) 0.0025(11)
S11 0.0180(16) 0.0205(14) 0.0123(14) -0.0074(11) -0.0056(12) 0.0056(12)
S12 0.0128(14) 0.0144(13) 0.0138(14) -0.0068(11) -0.0010(11) -0.0008(11)
S13 0.0130(15) 0.0126(13) 0.0194(16) -0.0019(11) -0.0017(12) 0.0021(11)
S14 0.0135(15) 0.0206(14) 0.0099(13) -0.0034(11) -0.0031(11) -0.0043(12)
S15 0.0153(14) 0.0142(13) 0.0227(16) -0.0104(12) -0.0061(12) 0.0024(11)
S16 0.0177(16) 0.0176(14) 0.0145(14) -0.0074(11) -0.0068(12) 0.0073(12)
Cl1 0.0274(16) 0.0296(15) 0.0301(16) -0.0131(12) -0.0097(13) 0.0037(12)

loop_
_atom_type_symbol
_atom_type_description
_atom_type_scat_dispersion_real
_atom_type_scat_dispersion_imag
_atom_type_scat_source
S S 0.1246 0.1234 'International Tables Vol C Tables 4.2.6.8 and 6.1.1.4'
Cl Cl 0.1484 0.1585 'International Tables Vol C Tables 4.2.6.8 and 6.1.1.4'
K K 0.2009 0.2494 'International Tables Vol C Tables 4.2.6.8 and 6.1.1.4'
Ga Ga 0.2307 1.6083 'International Tables Vol C Tables 4.2.6.8 and 6.1.1.4'
Cd Cd -0.8075 1.2024 'International Tables Vol C Tables 4.2.6.8 and 6.1.1.4'

loop_
_geom_angle_atom_site_label_1
_geom_angle_atom_site_label_2
_geom_angle_atom_site_label_3
_geom_angle
_geom_angle_site_symmetry_1
_geom_angle_site_symmetry_3
_geom_angle_publ_flag
Cl1 K1 S15 126.08(13) . 1_665 ?
Cl1 K1 S6 143.21(13) . 1_565 ?
S15 K1 S6 67.42(9) 1_665 1_565 ?
Cl1 K1 S16 88.98(11) . . ?
S15 K1 S16 138.49(12) 1_665 . ?
S6 K1 S16 98.90(10) 1_565 . ?
Cl1 K1 S13 146.26(12) . . ?
S15 K1 S13 71.28(9) 1_665 . ?
S6 K1 S13 67.33(9) 1_565 . ?
S16 K1 S13 67.35(8) . . ?
Cl1 K1 S5 86.23(11) . . ?
S15 K1 S5 131.81(12) 1_665 . ?
S6 K1 S5 66.40(9) 1_565 . ?
S16 K1 S5 62.84(8) . . ?
S13 K1 S5 102.40(10) . . ?
Cl1 K1 S3 83.11(10) . 1_655 ?
S15 K1 S3 97.08(10) 1_665 1_655 ?
S6 K1 S3 132.26(11) 1_565 1_655 ?
S16 K1 S3 62.34(8) . 1_655 ?
S13 K1 S3 64.93(8) . 1_655 ?
S5 K1 S3 124.18(10) . 1_655 ?
Cl1 K1 Ga7 124.19(11) . . ?
S15 K1 Ga7 105.26(9) 1_665 . ?
S6 K1 Ga7 72.18(8) 1_565 . ?
S16 K1 Ga7 35.34(6) . . ?
S13 K1 Ga7 35.31(6) . . ?
S5 K1 Ga7 72.75(7) . . ?
S3 K1 Ga7 69.12(7) 1_655 . ?
Cl1 K1 Ga4 120.16(11) . 1_565 ?
S15 K1 Ga4 102.38(9) 1_665 1_565 ?
S6 K1 Ga4 35.05(6) 1_565 1_565 ?
S16 K1 Ga4 70.86(7) . 1_565 ?
S13 K1 Ga4 75.78(8) . 1_565 ?
S5 K1 Ga4 34.17(6) . 1_565 ?
S3 K1 Ga4 127.18(9) 1_655 1_565 ?
Ga7 K1 Ga4 58.51(5) . 1_565 ?
Cl1 K1 Cd1 111.40(10) . 1_565 ?
S15 K1 Cd1 67.35(7) 1_665 1_565 ?
S6 K1 Cd1 36.53(6) 1_565 1_565 ?
S16 K1 Cd1 124.58(9) . 1_565 ?
S13 K1 Cd1 101.97(9) . 1_565 ?
S5 K1 Cd1 67.65(7) . 1_565 ?
S3 K1 Cd1 162.92(9) 1_655 1_565 ?
Ga7 K1 Cd1 107.09(7) . 1_565 ?
Ga4 K1 Cd1 54.13(4) 1_565 1_565 ?
Cl1 K1 K4 42.03(8) . 1_556 ?
S15 K1 K4 167.24(11) 1_665 1_556 ?
S6 K1 K4 118.68(10) 1_565 1_556 ?
S16 K1 K4 53.73(7) . 1_556 ?
S13 K1 K4 121.08(9) . 1_556 ?
S5 K1 K4 52.31(7) . 1_556 ?
S3 K1 K4 86.54(8) 1_655 1_556 ?
Ga7 K1 K4 87.47(7) . 1_556 ?
Ga4 K1 K4 84.84(7) 1_565 1_556 ?
Cd1 K1 K4 110.20(7) 1_565 1_556 ?
Cl1 K1 K3 34.29(8) . 1_655 ?
S15 K1 K3 109.09(10) 1_665 1_655 ?
S6 K1 K3 173.63(10) 1_565 1_655 ?
S16 K1 K3 87.20(9) . 1_655 ?
S13 K1 K3 117.18(9) . 1_655 ?
S5 K1 K3 115.43(9) . 1_655 ?
S3 K1 K3 52.49(7) 1_655 1_655 ?
Ga7 K1 K3 114.15(8) . 1_655 ?
Ga4 K1 K3 148.36(8) 1_565 1_655 ?
Cd1 K1 K3 137.59(8) 1_565 1_655 ?
K4 K1 K3 63.64(7) 1_556 1_655 ?
Cl1 K2 S15 145.13(13) 1_444 . ?
Cl1 K2 S11 128.33(13) 1_444 1_554 ?
S15 K2 S11 72.97(9) . 1_554 ?
Cl1 K2 S14 136.44(13) 1_444 1_455 ?
S15 K2 S14 73.40(9) . 1_455 ?
S11 K2 S14 68.97(9) 1_554 1_455 ?
Cl1 K2 S13 82.53(10) 1_444 1_445 ?
S15 K2 S13 70.15(9) . 1_445 ?
S11 K2 S13 142.73(12) 1_554 1_445 ?
S14 K2 S13 104.70(10) 1_455 1_445 ?
Cl1 K2 S1 83.12(10) 1_444 1_545 ?
S15 K2 S1 65.68(9) . 1_545 ?
S11 K2 S1 96.40(10) 1_554 1_545 ?
S14 K2 S1 139.03(12) 1_455 1_545 ?
S13 K2 S1 63.55(8) 1_445 1_545 ?
Cl1 K2 S4 81.94(10) 1_444 1_455 ?
S15 K2 S4 103.01(10) . 1_455 ?
S11 K2 S4 133.00(11) 1_554 1_455 ?
S14 K2 S4 65.27(8) 1_455 1_455 ?
S13 K2 S4 62.50(8) 1_445 1_455 ?
S1 K2 S4 125.32(10) 1_545 1_455 ?
Cl1 K2 S12 76.16(10) 1_444 1_454 ?
S15 K2 S12 135.48(10) . 1_454 ?
S11 K2 S12 92.95(10) 1_554 1_454 ?
S14 K2 S12 62.18(8) 1_455 1_454 ?
S13 K2 S12 117.19(10) 1_445 1_454 ?
S1 K2 S12 158.79(11) 1_545 1_454 ?
S4 K2 S12 56.45(7) 1_455 1_454 ?
Cl1 K2 Ga6 117.49(11) 1_444 1_545 ?
S15 K2 Ga6 34.52(6) . 1_545 ?
S11 K2 Ga6 73.47(8) 1_554 1_545 ?
S14 K2 Ga6 105.54(9) 1_455 1_545 ?
S13 K2 Ga6 73.28(8) 1_445 1_545 ?
S1 K2 Ga6 34.46(6) 1_545 1_545 ?
S4 K2 Ga6 128.87(10) 1_455 1_545 ?
S12 K2 Ga6 164.80(9) 1_454 1_545 ?
Cl1 K2 Ga2 116.55(11) 1_444 1_455 ?
S15 K2 Ga2 77.24(8) . 1_455 ?
S11 K2 Ga2 102.48(9) 1_554 1_455 ?
S14 K2 Ga2 34.03(6) 1_455 1_455 ?
S13 K2 Ga2 74.51(8) 1_445 1_455 ?
S1 K2 Ga2 130.89(10) 1_545 1_455 ?
S4 K2 Ga2 34.99(5) 1_455 1_455 ?
S12 K2 Ga2 64.65(7) 1_454 1_455 ?
Ga6 K2 Ga2 110.90(7) 1_545 1_455 ?
Cl1 K2 K4 37.69(8) 1_444 1_445 ?
S15 K2 K4 122.66(10) . 1_445 ?
S11 K2 K4 164.22(11) 1_554 1_445 ?
S14 K2 K4 115.36(9) 1_455 1_445 ?
S13 K2 K4 52.60(7) 1_445 1_445 ?
S1 K2 K4 89.27(8) 1_545 1_445 ?
S4 K2 K4 50.37(6) 1_455 1_445 ?
S12 K2 K4 77.15(8) 1_454 1_445 ?
Ga6 K2 K4 117.57(8) 1_545 1_445 ?
Ga2 K2 K4 84.54(7) 1_455 1_445 ?
Cl1 K2 K3 34.68(8) 1_444 1_544 ?
S15 K2 K3 117.42(9) . 1_544 ?
S11 K2 K3 110.92(10) 1_554 1_544 ?
S14 K2 K3 168.98(11) 1_455 1_544 ?
S13 K2 K3 82.10(8) 1_445 1_544 ?
S1 K2 K3 51.74(7) 1_545 1_544 ?
S4 K2 K3 111.89(8) 1_455 1_544 ?
S12 K2 K3 107.09(8) 1_454 1_544 ?
Ga6 K2 K3 84.60(7) 1_545 1_544 ?
Ga2 K2 K3 146.13(8) 1_455 1_544 ?
K4 K2 K3 61.71(6) 1_445 1_544 ?
Cl1 K3 S8 139.61(13) 1_455 1_556 ?
Cl1 K3 S11 134.76(14) 1_455 . ?
S8 K3 S11 73.10(10) 1_556 . ?
Cl1 K3 S16 135.75(14) 1_455 . ?
S8 K3 S16 70.70(10) 1_556 . ?
S11 K3 S16 74.82(10) . . ?
Cl1 K3 S10 81.80(11) 1_455 1_456 ?
S8 K3 S10 64.03(9) 1_556 1_456 ?
S11 K3 S10 96.29(11) . 1_456 ?
S16 K3 S10 134.43(12) . 1_456 ?
Cl1 K3 S7 79.56(11) 1_455 . ?
S8 K3 S7 133.19(13) 1_556 . ?
S11 K3 S7 96.42(10) . . ?
S16 K3 S7 62.56(9) . . ?
S10 K3 S7 161.35(12) 1_456 . ?
Cl1 K3 S5 80.95(11) 1_455 . ?
S8 K3 S5 96.25(11) 1_556 . ?
S11 K3 S5 135.23(12) . . ?
S16 K3 S5 60.81(9) . . ?
S10 K3 S5 118.33(11) 1_456 . ?
S7 K3 S5 59.07(8) . . ?
Cl1 K3 S1 78.11(10) 1_455 1_556 ?
S8 K3 S1 66.58(9) 1_556 1_556 ?
S11 K3 S1 138.98(12) . 1_556 ?
S16 K3 S1 98.06(11) . 1_556 ?
S10 K3 S1 59.65(8) 1_456 1_556 ?
S7 K3 S1 116.34(11) . 1_556 ?
S5 K3 S1 58.95(8) . 1_556 ?
Cl1 K3 Ga3 116.67(11) 1_455 1_556 ?
S8 K3 Ga3 33.48(6) 1_556 1_556 ?
S11 K3 Ga3 71.90(8) . 1_556 ?
S16 K3 Ga3 102.68(9) . 1_556 ?
S10 K3 Ga3 34.88(6) 1_456 1_556 ?
S7 K3 Ga3 163.75(11) . 1_556 ?
S5 K3 Ga3 121.50(10) . 1_556 ?
S1 K3 Ga3 70.49(7) 1_556 1_556 ?
Cl1 K3 K4 118.21(12) 1_455 1_556 ?
S8 K3 K4 46.01(8) 1_556 1_556 ?
S11 K3 K4 106.95(10) . 1_556 ?
S16 K3 K4 52.73(7) . 1_556 ?
S10 K3 K4 90.11(9) 1_456 1_556 ?
S7 K3 K4 99.17(9) . 1_556 ?
S5 K3 K4 50.24(7) . 1_556 ?
S1 K3 K4 46.89(7) 1_556 1_556 ?
Ga3 K3 K4 74.45(7) 1_556 1_556 ?
Cl1 K3 K2 35.00(8) 1_455 1_566 ?
S8 K3 K2 112.71(10) 1_556 1_566 ?
S11 K3 K2 168.69(12) . 1_566 ?
S16 K3 K2 115.99(10) . 1_566 ?
S10 K3 K2 78.56(8) 1_456 1_566 ?
S7 K3 K2 86.45(8) . 1_566 ?
S5 K3 K2 55.23(7) . 1_566 ?
S1 K3 K2 46.20(7) 1_556 1_566 ?
Ga3 K3 K2 107.23(8) 1_556 1_566 ?
K4 K3 K2 83.28(7) 1_556 1_566 ?
Cl1 K3 K1 34.11(8) 1_455 1_455 ?
S8 K3 K1 172.48(11) 1_556 1_455 ?
S11 K3 K1 109.36(10) . 1_455 ?
S16 K3 K1 116.71(10) . 1_455 ?
S10 K3 K1 108.47(10) 1_456 1_455 ?
S7 K3 K1 54.16(7) . 1_455 ?
S5 K3 K1 86.88(8) . 1_455 ?
S1 K3 K1 109.74(9) 1_556 1_455 ?
Ga3 K3 K1 139.72(9) 1_556 1_455 ?
K4 K3 K1 136.62(9) 1_556 1_455 ?
K2 K3 K1 63.63(6) 1_566 1_455 ?
Cl1 K4 S8 140.97(13) 1_554 . ?
Cl1 K4 S2 133.90(14) 1_554 . ?
S8 K4 S2 68.42(9) . . ?
Cl1 K4 S1 141.29(13) 1_554 . ?
S8 K4 S1 71.96(10) . . ?
S2 K4 S1 66.80(9) . . ?
Cl1 K4 S5 85.16(11) 1_554 1_554 ?
S8 K4 S5 99.85(11) . 1_554 ?
S2 K4 S5 131.98(12) . 1_554 ?
S1 K4 S5 65.34(9) . 1_554 ?
Cl1 K4 S16 83.99(11) 1_554 1_554 ?
S8 K4 S16 66.07(9) . 1_554 ?
S2 K4 S16 134.41(11) . 1_554 ?
S1 K4 S16 100.87(11) . 1_554 ?
S5 K4 S16 60.43(8) 1_554 1_554 ?
Cl1 K4 S4 83.24(10) 1_554 1_565 ?
S8 K4 S4 133.08(12) . 1_565 ?
S2 K4 S4 92.40(9) . 1_565 ?
S1 K4 S4 61.12(8) . 1_565 ?
S5 K4 S4 61.09(8) 1_554 1_565 ?
S16 K4 S4 120.85(11) 1_554 1_565 ?
Cl1 K4 S13 76.89(10) 1_554 . ?
S8 K4 S13 129.11(12) . . ?
S2 K4 S13 61.64(8) . . ?
S1 K4 S13 96.09(9) . . ?
S5 K4 S13 120.14(10) 1_554 . ?
S16 K4 S13 160.62(12) 1_554 . ?
S4 K4 S13 60.37(7) 1_565 . ?
Cl1 K4 S14 81.28(10) 1_554 . ?
S8 K4 S14 62.56(8) . . ?
S2 K4 S14 96.34(10) . . ?
S1 K4 S14 134.51(11) . . ?
S5 K4 S14 119.98(11) 1_554 . ?
S16 K4 S14 60.13(8) 1_554 . ?
S4 K4 S14 164.28(12) 1_565 . ?
S13 K4 S14 112.96(11) . . ?
Cl1 K4 Cd1 107.94(11) 1_554 . ?
S8 K4 Cd1 70.67(8) . . ?
S2 K4 Cd1 36.70(6) . . ?
S1 K4 Cd1 102.42(9) . . ?
S5 K4 Cd1 166.87(11) 1_554 . ?
S16 K4 Cd1 120.50(9) 1_554 . ?
S4 K4 Cd1 118.40(9) 1_565 . ?
S13 K4 Cd1 63.91(7) . . ?
S14 K4 Cd1 64.52(7) . . ?
Cl1 K4 K1 41.25(8) 1_554 1_554 ?
S8 K4 K1 115.04(10) . 1_554 ?
S2 K4 K1 175.12(12) . 1_554 ?
S1 K4 K1 117.17(10) . 1_554 ?
S5 K4 K1 51.85(8) 1_554 1_554 ?
S16 K4 K1 48.99(7) 1_554 1_554 ?
S4 K4 K1 87.45(8) 1_565 1_554 ?
S13 K4 K1 114.28(9) . 1_554 ?
S14 K4 K1 82.73(8) . 1_554 ?
Cd1 K4 K1 140.00(9) . 1_554 ?
Cl1 K4 K3 125.91(12) 1_554 1_554 ?
S8 K4 K3 45.00(8) . 1_554 ?
S2 K4 K3 99.91(10) . 1_554 ?
S1 K4 K3 55.97(8) . 1_554 ?
S5 K4 K3 54.84(8) 1_554 1_554 ?
S16 K4 K3 46.53(7) 1_554 1_554 ?
S4 K4 K3 102.55(9) 1_565 1_554 ?
S13 K4 K3 151.88(11) . 1_554 ?
S14 K4 K3 88.82(9) . 1_554 ?
Cd1 K4 K3 115.07(8) . 1_554 ?
K1 K4 K3 84.88(8) 1_554 1_554 ?
S10 Cd1 S6 108.94(10) . . ?
S10 Cd1 S2 111.13(10) . . ?
S6 Cd1 S2 109.08(10) . . ?
S10 Cd1 S12 109.62(10) . . ?
S6 Cd1 S12 107.99(10) . . ?
S2 Cd1 S12 110.01(10) . . ?
S10 Cd1 K1 100.70(8) . 1_545 ?
S6 Cd1 K1 50.76(8) . 1_545 ?
S2 Cd1 K1 147.26(8) . 1_545 ?
S12 Cd1 K1 63.96(8) . 1_545 ?
S10 Cd1 K4 68.12(8) . . ?
S6 Cd1 K4 97.24(8) . . ?
S2 Cd1 K4 51.97(8) . . ?
S12 Cd1 K4 153.48(8) . . ?
K1 Cd1 K4 142.26(6) 1_545 . ?
S13 Ga1 S1 107.88(11) 1_455 . ?
S13 Ga1 S10 106.34(11) 1_455 1_455 ?
S1 Ga1 S10 106.01(10) . 1_455 ?
S13 Ga1 S3 112.13(11) 1_455 . ?
S1 Ga1 S3 112.64(11) . . ?
S10 Ga1 S3 111.44(11) 1_455 . ?
S8 Ga2 S14 109.85(12) . . ?
S8 Ga2 S6 111.89(12) . . ?
S14 Ga2 S6 104.40(12) . . ?
S8 Ga2 S4 114.85(12) . . ?
S14 Ga2 S4 112.29(12) . . ?
S6 Ga2 S4 102.90(11) . . ?
S8 Ga2 K2 159.58(10) . 1_655 ?
S14 Ga2 K2 55.09(9) . 1_655 ?
S6 Ga2 K2 86.76(9) . 1_655 ?
S4 Ga2 K2 66.25(9) . 1_655 ?
S8 Ga3 S15 119.77(12) . . ?
S8 Ga3 S10 102.92(11) . 1_455 ?
S15 Ga3 S10 106.68(12) . 1_455 ?
S8 Ga3 S9 114.16(12) . . ?
S15 Ga3 S9 103.13(11) . . ?
S10 Ga3 S9 109.87(11) 1_455 . ?
S8 Ga3 K3 51.83(10) . 1_554 ?
S15 Ga3 K3 103.87(10) . 1_554 ?
S10 Ga3 K3 60.05(9) 1_455 1_554 ?
S9 Ga3 K3 152.94(9) . 1_554 ?
S5 Ga4 S6 111.40(13) 1_545 . ?
S5 Ga4 S9 110.14(12) 1_545 . ?
S6 Ga4 S9 115.48(11) . . ?
S5 Ga4 S7 107.36(11) 1_545 1_545 ?
S6 Ga4 S7 104.48(11) . 1_545 ?
S9 Ga4 S7 107.46(11) . 1_545 ?
S5 Ga4 K1 62.51(10) 1_545 1_545 ?
S6 Ga4 K1 55.39(9) . 1_545 ?
S9 Ga4 K1 157.24(9) . 1_545 ?
S7 Ga4 K1 95.27(9) 1_545 1_545 ?
S11 Ga5 S2 117.08(12) . . ?
S11 Ga5 S9 108.39(12) . . ?
S2 Ga5 S9 111.31(11) . . ?
S11 Ga5 S3 106.56(12) . . ?
S2 Ga5 S3 105.79(11) . . ?
S9 Ga5 S3 107.16(12) . . ?
S15 Ga6 S1 110.55(12) 1_565 . ?
S15 Ga6 S4 115.23(11) 1_565 1_565 ?
S1 Ga6 S4 102.63(10) . 1_565 ?
S15 Ga6 S7 107.63(11) 1_565 . ?
S1 Ga6 S7 112.45(11) . . ?
S4 Ga6 S7 108.40(11) 1_565 . ?
S15 Ga6 K2 56.36(9) 1_565 1_565 ?
S1 Ga6 K2 61.86(9) . 1_565 ?
S4 Ga6 K2 99.42(9) 1_565 1_565 ?
S7 Ga6 K2 152.10(10) . 1_565 ?
S16 Ga7 S13 113.91(13) . . ?
S16 Ga7 S2 118.83(12) . . ?
S13 Ga7 S2 106.40(11) . . ?
S16 Ga7 S7 103.97(11) . . ?
S13 Ga7 S7 112.04(11) . . ?
S2 Ga7 S7 100.98(11) . . ?
S16 Ga7 K1 60.65(9) . . ?
S13 Ga7 K1 61.25(9) . . ?
S2 Ga7 K1 160.88(9) . . ?
S7 Ga7 K1 97.44(9) . . ?
S14 Ga8 S16 110.72(12) 1_556 . ?
S14 Ga8 S12 108.00(11) 1_556 . ?
S16 Ga8 S12 119.71(12) . . ?
S14 Ga8 S3 105.20(11) 1_556 1_655 ?
S16 Ga8 S3 105.33(12) . 1_655 ?
S12 Ga8 S3 106.86(11) . 1_655 ?
S11 Ga9 S5 115.43(12) . 1_545 ?
S11 Ga9 S12 119.61(12) . . ?
S5 Ga9 S12 105.38(12) 1_545 . ?
S11 Ga9 S4 109.74(11) . 1_556 ?
S5 Ga9 S4 105.18(11) 1_545 1_556 ?
S12 Ga9 S4 99.52(11) . 1_556 ?
Ga6 S1 Ga1 109.26(12) . . ?
Ga6 S1 K4 96.30(11) . . ?
Ga1 S1 K4 134.76(12) . . ?
Ga6 S1 K2 83.68(10) . 1_565 ?
Ga1 S1 K2 91.91(11) . 1_565 ?
K4 S1 K2 128.44(11) . 1_565 ?
Ga6 S1 K3 155.17(13) . 1_554 ?
Ga1 S1 K3 91.46(10) . 1_554 ?
K4 S1 K3 77.14(9) . 1_554 ?
K2 S1 K3 82.06(9) 1_565 1_554 ?
Ga5 S2 Ga7 111.60(12) . . ?
Ga5 S2 Cd1 104.82(11) . . ?
Ga7 S2 Cd1 100.67(11) . . ?
Ga5 S2 K4 143.27(13) . . ?
Ga7 S2 K4 97.03(11) . . ?
Cd1 S2 K4 91.33(10) . . ?
Ga5 S3 Ga1 108.16(12) . . ?
Ga5 S3 Ga8 113.00(12) . 1_455 ?
Ga1 S3 Ga8 110.06(12) . 1_455 ?
Ga5 S3 K1 150.52(13) . 1_455 ?
Ga1 S3 K1 80.72(9) . 1_455 ?
Ga8 S3 K1 88.65(9) 1_455 1_455 ?
Ga6 S4 Ga2 105.79(11) 1_545 . ?
Ga6 S4 Ga9 109.57(11) 1_545 1_554 ?
Ga2 S4 Ga9 105.37(11) . 1_554 ?
Ga6 S4 K4 86.56(9) 1_545 1_545 ?
Ga2 S4 K4 152.36(13) . 1_545 ?
Ga9 S4 K4 93.04(10) 1_554 1_545 ?
Ga6 S4 K2 146.73(12) 1_545 1_655 ?
Ga2 S4 K2 78.75(9) . 1_655 ?
Ga9 S4 K2 100.49(10) 1_554 1_655 ?
K4 S4 K2 77.74(9) 1_545 1_655 ?
Ga4 S5 Ga9 106.66(13) 1_565 1_565 ?
Ga4 S5 K1 83.32(11) 1_565 . ?
Ga9 S5 K1 101.63(11) 1_565 . ?
Ga4 S5 K4 150.79(13) 1_565 1_556 ?
Ga9 S5 K4 97.52(11) 1_565 1_556 ?
K1 S5 K4 75.85(10) . 1_556 ?
Ga4 S5 K3 93.19(10) 1_565 . ?
Ga9 S5 K3 145.24(13) 1_565 . ?
K1 S5 K3 108.93(10) . . ?
K4 S5 K3 74.92(9) 1_556 . ?
Ga4 S6 Ga2 111.09(13) . . ?
Ga4 S6 Cd1 102.14(11) . . ?
Ga2 S6 Cd1 105.34(11) . . ?
Ga4 S6 K1 89.56(10) . 1_545 ?
Ga2 S6 K1 148.33(13) . 1_545 ?
Cd1 S6 K1 92.72(10) . 1_545 ?
Ga4 S7 Ga6 106.87(11) 1_565 . ?
Ga4 S7 Ga7 108.78(12) 1_565 . ?
Ga6 S7 Ga7 110.27(11) . . ?
Ga4 S7 K3 94.55(10) 1_565 . ?
Ga6 S7 K3 148.19(13) . . ?
Ga7 S7 K3 83.59(10) . . ?
Ga3 S8 Ga2 106.19(12) . . ?
Ga3 S8 K3 94.69(12) . 1_554 ?
Ga2 S8 K3 135.59(13) . 1_554 ?
Ga3 S8 K4 141.51(13) . . ?
Ga2 S8 K4 97.34(12) . . ?
K3 S8 K4 88.98(11) 1_554 . ?
Ga4 S9 Ga5 106.66(12) . . ?
Ga4 S9 Ga3 104.88(11) . . ?
Ga5 S9 Ga3 108.37(12) . . ?
Ga1 S10 Ga3 112.10(12) 1_655 1_655 ?
Ga1 S10 Cd1 103.25(11) 1_655 . ?
Ga3 S10 Cd1 106.48(11) 1_655 . ?
Ga1 S10 K3 99.04(11) 1_655 1_654 ?
Ga3 S10 K3 85.07(10) 1_655 1_654 ?
Cd1 S10 K3 148.41(12) . 1_654 ?
Ga5 S11 Ga9 104.32(12) . . ?
Ga5 S11 K3 95.98(12) . . ?
Ga9 S11 K3 134.58(13) . . ?
Ga5 S11 K2 100.45(12) . 1_556 ?
Ga9 S11 K2 94.75(11) . 1_556 ?
K3 S11 K2 121.17(12) . 1_556 ?
Ga8 S12 Ga9 106.87(12) . . ?
Ga8 S12 Cd1 104.41(11) . . ?
Ga9 S12 Cd1 101.77(11) . . ?
Ga8 S12 K2 84.11(10) . 1_656 ?
Ga9 S12 K2 100.69(11) . 1_656 ?
Cd1 S12 K2 152.35(12) . 1_656 ?
Ga7 S13 Ga1 110.42(12) . 1_655 ?
Ga7 S13 K1 83.43(10) . . ?
Ga1 S13 K1 89.16(11) 1_655 . ?
Ga7 S13 K2 154.50(14) . 1_665 ?
Ga1 S13 K2 94.04(11) 1_655 1_665 ?
K1 S13 K2 104.69(9) . 1_665 ?
Ga7 S13 K4 87.00(10) . . ?
Ga1 S13 K4 101.56(11) 1_655 . ?
K1 S13 K4 167.63(12) . . ?
K2 S13 K4 80.93(9) 1_665 . ?
Ga8 S14 Ga2 103.03(12) 1_554 . ?
Ga8 S14 K2 97.36(11) 1_554 1_655 ?
Ga2 S14 K2 90.88(11) . 1_655 ?
Ga8 S14 K4 91.22(11) 1_554 . ?
Ga2 S14 K4 82.81(10) . . ?
K2 S14 K4 170.33(11) 1_655 . ?
Ga6 S15 Ga3 107.05(13) 1_545 . ?
Ga6 S15 K1 97.82(11) 1_545 1_445 ?
Ga3 S15 K1 106.90(12) . 1_445 ?
Ga6 S15 K2 89.12(10) 1_545 . ?
Ga3 S15 K2 134.54(13) . . ?
K1 S15 K2 112.68(11) 1_445 . ?
Ga7 S16 Ga8 107.09(12) . . ?
Ga7 S16 K3 95.31(12) . . ?
Ga8 S16 K3 130.70(13) . . ?
Ga7 S16 K1 84.01(10) . . ?
Ga8 S16 K1 99.16(12) . . ?
K3 S16 K1 126.97(11) . . ?
Ga7 S16 K4 152.74(12) . 1_556 ?
Ga8 S16 K4 95.43(11) . 1_556 ?
K3 S16 K4 80.74(10) . 1_556 ?
K1 S16 K4 77.29(9) . 1_556 ?
K1 Cl1 K3 111.60(13) . 1_655 ?
K1 Cl1 K2 120.43(14) . 1_666 ?
K3 Cl1 K2 110.32(14) 1_655 1_666 ?
K1 Cl1 K4 96.72(13) . 1_556 ?
K3 Cl1 K4 111.87(14) 1_655 1_556 ?
K2 Cl1 K4 104.75(12) 1_666 1_556 ?

loop_
_geom_bond_atom_site_label_1
_geom_bond_atom_site_label_2
_geom_bond_distance
_geom_bond_site_symmetry_2
_geom_bond_publ_flag
K1 Cl1 2.894(4) . ?
K1 S15 3.199(4) 1_665 ?
K1 S6 3.258(4) 1_565 ?
K1 S16 3.372(4) . ?
K1 S13 3.396(4) . ?
K1 S5 3.535(4) . ?
K1 S3 3.694(4) 1_655 ?
K2 Cl1 2.931(4) 1_444 ?
K2 S15 3.277(4) . ?
K2 S11 3.280(4) 1_554 ?
K2 S14 3.290(4) 1_455 ?
K2 S13 3.413(4) 1_445 ?
K2 S1 3.492(4) 1_545 ?
K2 S4 3.743(4) 1_455 ?
K2 S12 3.775(4) 1_454 ?
K3 Cl1 2.907(4) 1_455 ?
K3 S8 3.161(4) 1_556 ?
K3 S11 3.279(4) . ?
K3 S16 3.286(4) . ?
K3 S10 3.484(4) 1_456 ?
K3 S7 3.675(4) . ?
K3 S5 3.784(4) . ?
K3 S1 3.798(4) 1_556 ?
K4 Cl1 2.939(4) 1_554 ?
K4 S8 3.216(4) . ?
K4 S2 3.314(4) . ?
K4 S1 3.346(4) . ?
K4 S5 3.558(4) 1_554 ?
K4 S16 3.603(4) 1_554 ?
K4 S4 3.664(4) 1_565 ?
K4 S13 3.740(4) . ?
K4 S14 3.764(4) . ?
Cd1 S10 2.500(3) . ?
Cd1 S6 2.504(3) . ?
Cd1 S2 2.514(3) . ?
Cd1 S12 2.525(3) . ?
Ga1 S13 2.248(3) 1_455 ?
Ga1 S1 2.251(3) . ?
Ga1 S10 2.297(3) 1_455 ?
Ga1 S3 2.348(3) . ?
Ga2 S8 2.220(3) . ?
Ga2 S14 2.245(3) . ?
Ga2 S6 2.320(3) . ?
Ga2 S4 2.345(3) . ?
Ga3 S8 2.218(3) . ?
Ga3 S15 2.238(3) . ?
Ga3 S10 2.299(3) 1_455 ?
Ga3 S9 2.339(3) . ?
Ga4 S5 2.238(3) 1_545 ?
Ga4 S6 2.273(3) . ?
Ga4 S9 2.313(3) . ?
Ga4 S7 2.326(3) 1_545 ?
Ga5 S11 2.220(3) . ?
Ga5 S2 2.285(3) . ?
Ga5 S9 2.318(3) . ?
Ga5 S3 2.331(3) . ?
Ga6 S15 2.231(3) 1_565 ?
Ga6 S1 2.241(3) . ?
Ga6 S4 2.338(3) 1_565 ?
Ga6 S7 2.356(3) . ?
Ga7 S16 2.238(3) . ?
Ga7 S13 2.239(3) . ?
Ga7 S2 2.297(3) . ?
Ga7 S7 2.368(3) . ?
Ga8 S14 2.243(3) 1_556 ?
Ga8 S16 2.246(3) . ?
Ga8 S12 2.296(3) . ?
Ga8 S3 2.366(3) 1_655 ?
Ga9 S11 2.241(3) . ?
Ga9 S5 2.264(3) 1_545 ?
Ga9 S12 2.302(3) . ?
Ga9 S4 2.357(3) 1_556 ?
S1 K2 3.492(4) 1_565 ?
S1 K3 3.798(4) 1_554 ?
S3 Ga8 2.366(3) 1_455 ?
S3 K1 3.694(4) 1_455 ?
S4 Ga6 2.338(3) 1_545 ?
S4 Ga9 2.357(3) 1_554 ?
S4 K4 3.664(4) 1_545 ?
S4 K2 3.743(4) 1_655 ?
S5 Ga4 2.238(3) 1_565 ?
S5 Ga9 2.264(3) 1_565 ?
S5 K4 3.558(4) 1_556 ?
S6 K1 3.258(4) 1_545 ?
S7 Ga4 2.326(3) 1_565 ?
S8 K3 3.161(4) 1_554 ?
S10 Ga1 2.297(3) 1_655 ?
S10 Ga3 2.299(3) 1_655 ?
S10 K3 3.484(4) 1_654 ?
S11 K2 3.280(4) 1_556 ?
S12 K2 3.775(4) 1_656 ?
S13 Ga1 2.248(3) 1_655 ?
S13 K2 3.413(4) 1_665 ?
S14 Ga8 2.243(3) 1_554 ?
S14 K2 3.290(4) 1_655 ?
S15 Ga6 2.231(3) 1_545 ?
S15 K1 3.199(4) 1_445 ?
S16 K4 3.603(4) 1_556 ?
Cl1 K3 2.907(4) 1_655 ?
Cl1 K2 2.930(4) 1_666 ?
Cl1 K4 2.939(4) 1_556 ?
